data_2003368
loop_
_publ_author_name
'Francisco, R. H. P.'
'Gambardella, M. T. P.'
'Rodrigues, A. M. G. D.'
'de Souza, G. F.'
'Filgueiras, C. A. L.'

_publ_section_title
;
 The Dimer [PtCl~2~{P(C~2~H~5~)~3~}{(C~6~H~5~)SOCH~2~}]~2~
;
_journal_issue 4
_journal_name_full 'Acta Crystallographica Section C'
_journal_page_first 604
_journal_page_last 606
_journal_paper_doi 10.1107/S0108270194009108
_journal_volume 51
_journal_year 1995
_chemical_formula_moiety 'C26 H44 Cl4 O2 P2 Pt2 S2'
_chemical_formula_sum 'C26 H44 Cl4 O2 P2 Pt2 S2'
_chemical_formula_weight 1046.7
_space_group_IT_number 61
_symmetry_cell_setting orthorhombic
_symmetry_space_group_name_Hall '-P 2ac 2ab'
_symmetry_space_group_name_H-M 'P b c a'
_atom_type_scat_source IntTabIV
_cell_angle_alpha 90.
_cell_angle_beta 90.
_cell_angle_gamma 90.
_cell_formula_units_Z 4
_cell_length_a 12.835(3)
_cell_length_b 17.596(3)
_cell_length_c 16.015(3)
_cell_measurement_reflns_used 21
_cell_measurement_temperature 298
_cell_measurement_theta_max 13
_cell_measurement_theta_min 9
_cell_volume 3616.9(12)
_diffrn_measurement_device 'Enraf-Nonius CAD-4'
_diffrn_measurement_method \w/2\q
_diffrn_radiation_type MoK\a
_diffrn_radiation_wavelength 0.71069
_diffrn_reflns_av_R_equivalents 0.0347
_diffrn_reflns_limit_h_max 15
_diffrn_reflns_limit_h_min 0
_diffrn_reflns_limit_k_max 20
_diffrn_reflns_limit_k_min 0
_diffrn_reflns_limit_l_max 18
_diffrn_reflns_limit_l_min 0
_diffrn_reflns_number 3900
_diffrn_reflns_theta_max 25
_diffrn_standards_decay_% 0.9
_diffrn_standards_interval_time 60
_diffrn_standards_number 20
_exptl_absorpt_coefficient_mu 1.6655
_exptl_absorpt_correction_T_max 1.198
_exptl_absorpt_correction_T_min 0.313
_exptl_absorpt_correction_type empirical
_exptl_crystal_colour colorless
_exptl_crystal_density_diffrn 3.844
_exptl_crystal_description 'White block'
_exptl_crystal_size_max 0.4
_exptl_crystal_size_mid 0.3
_exptl_crystal_size_min 0.2
_refine_diff_density_max 1.57
_refine_diff_density_min -1.85
_refine_ls_extinction_method none
_refine_ls_goodness_of_fit_obs 0.89
_refine_ls_hydrogen_treatment refxyz
_refine_ls_number_parameters 181
_refine_ls_number_reflns 1906
_refine_ls_R_factor_obs 0.0383
_refine_ls_shift/esd_max 0.01
_refine_ls_structure_factor_coef F
_refine_ls_weighting_details 'w = 1.00/[\s^2^(F) + 0.00637F^2^]'
_refine_ls_weighting_scheme calc
_refine_ls_wR_factor_obs 0.0428
_reflns_number_observed 1889
_reflns_number_total 2794
_reflns_observed_criterion F>=6\s(F)
_cod_data_source_file mu1113.cif
_cod_data_source_block mu1113a
_cod_depositor_comments
;
The following automatic conversions were performed:

'_refine_ls_weighting_scheme' value 'w = 1.00/[\s^2^(F) +
0.00637F^2^]' was changed to 'calc'. New tag
'_refine_ls_weighting_details' was created. The value of the new tag
was set to 'w = 1.00/[\s^2^(F) + 0.00637F^2^]'.

Automatic conversion script
Id: cif_fix_values 3143 2015-03-26 13:38:13Z robertas 
;
_cod_original_cell_volume 3617.0(10)
_cod_database_code 2003368

loop_
_symmetry_equiv_pos_as_xyz
x,y,z
1/2+x,y,1/2-z
x,1/2-y,1/2+z
1/2-x,1/2+y,z
-x,-y,-z
1/2-x,-y,1/2+z
-x,1/2+y,1/2-z
1/2+x,1/2-y,-z

loop_
_atom_site_label
_atom_site_fract_x
_atom_site_fract_y
_atom_site_fract_z
_atom_site_B_iso_or_equiv
Pt .20831(3) .11835(2) .03934(3) 2.37(2)
S .0516(2) .0878(2) .0861(2) 2.47(8)
P .1852(3) .2443(2) .0636(2) 3.0(1)
Cl1 .3654(3) .1468(2) -.0225(2) 4.4(1)
Cl2 .2508(3) -.0104(2) .0186(2) 3.9(1)
O -.0316(7) .1434(5) .0686(5) 3.6(3)
C1 .054(1) .0646(6) .1944(6) 2.9(4)
C2 -.035(1) .0784(7) .2388(8) 4.2(5)
C3 -.036(2) .0577(8) .3240(8) 4.9(6)
C4 .049(1) .0245(8) .3597(8) 4.7(5)
C5 .135(1) .0105(9) .3115(9) 5.5(6)
C6 .140(1) .0304(9) .2298(9) 5.0(6)
C7 .100(1) .2662(6) .1508(9) 4.7(5)
C8 .096(2) .3486(7) .179(1) 6.1(7)
C9 .306(1) .2938(8) .089(1) 4.5(5)
C10 .361(2) .266(1) .165(1) 9.(1)
C11 .129(2) .2940(8) -.0239(9) 6.3(6)
C12 .179(2) .282(1) -.106(1) 7.4(8)
C13 .008(1) -.0024(6) .0475(6) 2.5(3)
H2 -.102(1) .1044(7) .2098(8) ?
H3 -.105(1) .0683(8) .3611(8) ?
H4 .048(1) .0093(8) .4250(8) ?
H5 .202(1) -.0172(9) .3397(9) ?
H6 .210(1) .0200(9) .1935(9) ?
H7A .126(1) .2323(6) .2033(9) ?
H7B .022(1) .2497(6) .1333(9) ?
H8A .051(2) .3608(7) .235(1) ?
H8B .074(2) .3874(7) .130(1) ?
H8C .178(2) .3552(7) .193(1) ?
H9A .287(1) .3531(8) .099(1) ?
H9B .358(1) .2880(8) .037(1) ?
H10A .435(2) .294(1) .163(1) ?
H10B .372(2) .205(1) .159(1) ?
H10C .323(2) .278(1) .224(1) ?
H11A .131(2) .3541(8) -.0102(9) ?
H11B .049(2) .2759(8) -.0294(9) ?
H12A .162(2) .317(1) -.160(1) ?
H12B .181(2) .223(1) -.124(1) ?
H12C .254(2) .299(1) -.080(1) ?
H13A .067(1) -.0448(6) .0592(6) ?
H13B -.0633(1) -.0183(6) .0790(6) ?

loop_
_geom_angle_atom_site_label_1
_geom_angle_atom_site_label_2
_geom_angle_atom_site_label_3
_geom_angle
_geom_angle_publ_flag
S Pt P 93.40(10) yes
S Pt Cl2 91.40(10) yes
Cl1 Pt Cl2 86.90(10) yes
Cl1 Pt P 88.60(10) yes
S Pt Cl1 174.3(3) yes
P Pt Cl2 173.90(10) yes
Pt P C7 114.7(4) yes
Pt P C9 113.2(5) yes
Pt P C11 113.1(5) yes
Pt S O 115.6(4) yes
Pt S C13 112.4(4) yes
Pt S C1 111.7(4) yes
O S C1 110.4(5) yes
O S C13 107.2(5) yes
C1 S C13 97.9(5) yes
C7 P C9 103.8(7) yes
C7 P C11 104.7(7) yes
C9 P C11 106.4(7) yes
C1 C2 C3 118.0(10) no
C2 C3 C4 120.0(10) no
C3 C4 C5 119.0(10) no
C4 C5 C6 122.0(10) no
C1 C6 C5 118.0(10) no
C2 C1 C6 122.0(10) no
S C1 C2 116.8(9) no
S C1 C6 121.0(10) no
P C7 C8 117.0(10) no
P C9 C10 115.0(10) no
P C11 C12 117.0(10) no

loop_
_geom_bond_atom_site_label_1
_geom_bond_atom_site_label_2
_geom_bond_distance
_geom_bond_publ_flag
Pt S 2.212(3) yes
Pt P 2.270(3) yes
Pt Cl1 2.302(3) yes
Pt Cl2 2.353(3) yes
S O 1.475(9) yes
S C1 1.780(10) yes
S C13 1.790(10) yes
P C7 1.820(10) yes
P C9 1.820(10) yes
P C11 1.800(10) yes
C1 C2 1.37(2) no
C2 C3 1.41(2) no
C3 C4 1.36(2) no
C4 C5 1.37(2) no
C5 C6 1.36(2) no
C1 C6 1.38(2) no
C7 C8 1.52(2) no
C9 C10 1.49(3) no
C11 C12 1.48(2) no
